data_1574998
loop_
_publ_author_name
'Shivaraam, R. A. Keerthi'
'Maria, Leonor'
'Rajeshkumar, Thayalan'
'Scopelliti, Rosario'
'&#x17d;ivkovi&#x107;, Ivica'
'Sienkiewicz, Andrzej'
'Maron, Laurent'
'Mazzanti, Marinella'

_publ_section_title
;
 Facile N-C bond cleavage and arene reduction by a transient uranium(ii)
 complex.
;
_journal_issue 31
_journal_name_full 'Chemical science'
_journal_page_first 14242
_journal_page_last 14251
_journal_paper_doi 10.1039/d5sc03694a
_journal_volume 16
_journal_year 2025
_chemical_formula_moiety 'C90 H146 N8 O4 U2, 3.6[C7H8]'
_chemical_formula_sum 'C115.2 H174.8 N8 O4 U2'
_chemical_formula_weight 2211.88
_space_group_crystal_system monoclinic
_space_group_IT_number 14
_space_group_name_Hall '-P 2ybc'
_space_group_name_H-M_alt 'P 1 21/c 1'
_atom_sites_solution_hydrogens geom
_atom_sites_solution_primary dual
_atom_sites_solution_secondary difmap
_audit_creation_date 2024-11-26
_audit_creation_method
;
Olex2 1.5
(compiled 2024.02.16 svn.r378c4104 for OlexSys, GUI svn.r6928)
;
_audit_update_record
;
2024-12-18 deposited with the CCDC.	2025-06-30 downloaded from the CCDC.
;
_cell_angle_alpha 90
_cell_angle_beta 96.162(3)
_cell_angle_gamma 90
_cell_formula_units_Z 2
_cell_length_a 9.8734(7)
_cell_length_b 20.7159(8)
_cell_length_c 26.4929(3)
_cell_measurement_reflns_used 11851
_cell_measurement_temperature 140.00(10)
_cell_measurement_theta_max 73.4630
_cell_measurement_theta_min 2.6960
_cell_volume 5387.5(4)
_computing_cell_refinement 'CrysAlisPro 1.171.43.143a (Rigaku OD, 2024)'
_computing_data_collection 'CrysAlisPro system (CCD 43.143a 64-bit (release 25-10-2024))'
_computing_data_reduction 'CrysAlisPro 1.171.43.143a (Rigaku OD, 2024)'
_computing_molecular_graphics 'Olex2 1.5 (Dolomanov et al., 2009)'
_computing_publication_material 'Olex2 1.5 (Dolomanov et al., 2009)'
_computing_structure_refinement 'SHELXL 2019/3 (Sheldrick, 2015)'
_computing_structure_solution 'SHELXT (Sheldrick, 2015)'
_diffrn_ambient_environment N~2~
_diffrn_ambient_temperature 140.00(10)
_diffrn_detector 'Hybrid Pixel Array Detector'
_diffrn_detector_area_resol_mean 10.0000
_diffrn_detector_type 'HyPix-Arc 150'
_diffrn_measured_fraction_theta_full 0.962
_diffrn_measured_fraction_theta_max 0.962
_diffrn_measurement_details
;
List of Runs (angles in degrees, time in seconds):

  # Type    Start    End  Width  t~exp~   \w     \q     \k     \f   Frames
#--------------------------------------------------------------------------
  1  \w     67.00 108.00   0.50    1.50    --   63.87  18.00 169.00   82
  2  \w    -76.00 -50.00   0.50    1.50    --  -64.59 -18.00   1.00   52
  3  \w   -114.00 -77.00   0.50    1.50    --  -71.12 -18.00   1.00   74
  4  \w     96.00 122.00   0.50    1.50    --   75.73  18.00 169.00   52
  5  \w     45.00  75.00   0.50    1.50    --   76.61  18.00 169.00   60
  6  \w     30.00  55.00   0.50    1.50    --   63.87 -95.00 150.00   50
  7  \w     28.00 101.00   0.50    1.50    --   63.87   0.00 -60.00  146
  8  \w    -57.00 -27.00   0.50    1.50    --  -64.59   0.00  60.00   60
  9  \w    -91.00 -43.00   0.50    1.50    --  -64.59 125.00-150.00   96
 10  \w    -85.00 -32.00   0.50    1.50    --  -71.12 111.00 150.00  106
 11  \w    -71.00 -40.00   0.50    1.50    --  -71.12   0.00-180.00   62
 12  \w    -86.00 -31.00   0.50    1.50    --  -71.12 111.00-180.00  110
 13  \w    -78.00 -39.00   0.50    1.50    --  -71.12 111.00  30.00   78
 14  \w    -70.00 -37.00   0.50    1.50    --  -71.12   0.00-150.00   66
 15  \w     53.00  79.00   0.50    1.50    --   75.73-111.00-120.00   52
 16  \w     38.00  63.00   0.50    1.50    --   75.73 -95.00-180.00   50
 17  \w     68.00  93.00   0.50    1.50    --   75.73-111.00 120.00   50
 18  \w     66.00  92.00   0.50    1.50    --   75.73-111.00 -60.00   52
 19  \w     59.00  93.00   0.50    1.50    --   76.61-125.00-120.00   68
 20  \w     48.00 103.00   0.50    1.50    --   76.61-125.00 -90.00  110
 21  \w     78.00 103.00   0.50    1.50    --   76.61-125.00 -30.00   50
 22  \w     71.00 102.00   0.50    1.50    --   76.61-125.00 120.00   62
 23  \w     48.00  74.00   0.50    1.50    --   76.61 -95.00   0.00   52
 24  \w     54.00  80.00   0.50    1.50    --   76.61 -95.00 150.00   52
 25  \w     55.00  81.00   0.50    1.50    --   76.61 -95.00 120.00   52
 26  \w     51.00  87.00   0.50    1.50    --   76.61-125.00  90.00   72
 27  \w     60.00 103.00   0.50    1.50    --   76.61-125.00   0.00   86
 28  \w     42.00  80.00   0.50    1.50    --   76.61 -95.00 -60.00   76
 29  \w     71.00 116.00   0.50    1.50    --   79.75   1.00-145.30   90
 30  \w     65.00 126.00   0.50    1.50    --   79.75  21.00  48.01  122
 31  \w     98.00 124.00   0.50    1.50    --   79.75  19.00 -13.93   52
 32  \w     54.00  83.00   0.50    1.50    --   79.75  19.00 -13.93   58
 33  \w     40.00 101.00   0.50    1.50    --   79.75-115.00 -73.44  122
 34  \w     70.00  96.00   0.50    1.50    --   79.75  21.00 -94.17   52
 35  \w     42.00  82.00   0.50    1.50    --   79.75   0.00-160.30   80
 36  \w     66.00 107.00   0.50    1.50    --   79.75  23.00   2.58   82
 37  \w     58.00  84.00   0.50    1.50    --   79.75  17.00-165.59   52
 38  \w     53.00 103.00   0.50    1.50    --   79.75   5.00 137.30  100
 39  \w     63.00 106.00   0.50    1.50    --   79.75   6.00 -60.43   86
;
_diffrn_measurement_device 'four-circle diffractometer'
_diffrn_measurement_device_type 'XtaLAB Synergy R, DW system, HyPix-Arc 150'
_diffrn_measurement_method '\w scans'
_diffrn_orient_matrix_type 'CrysAlisPro convention (1999,Acta A55,543-557)'
_diffrn_orient_matrix_UB_11 0.1522960000
_diffrn_orient_matrix_UB_12 0.0013999000
_diffrn_orient_matrix_UB_13 0.0198372000
_diffrn_orient_matrix_UB_21 -0.0365991000
_diffrn_orient_matrix_UB_22 0.0179351000
_diffrn_orient_matrix_UB_23 0.0533287000
_diffrn_orient_matrix_UB_31 -0.0061650000
_diffrn_orient_matrix_UB_32 -0.0720615000
_diffrn_orient_matrix_UB_33 0.0136232000
_diffrn_radiation_monochromator mirror
_diffrn_radiation_probe x-ray
_diffrn_radiation_type 'Cu K\a'
_diffrn_radiation_wavelength 1.54184
_diffrn_reflns_av_R_equivalents 0.0734
_diffrn_reflns_av_unetI/netI 0.0444
_diffrn_reflns_Laue_measured_fraction_full 0.962
_diffrn_reflns_Laue_measured_fraction_max 0.962
_diffrn_reflns_limit_h_max 11
_diffrn_reflns_limit_h_min -11
_diffrn_reflns_limit_k_max 18
_diffrn_reflns_limit_k_min -24
_diffrn_reflns_limit_l_max 31
_diffrn_reflns_limit_l_min -31
_diffrn_reflns_number 57981
_diffrn_reflns_point_group_measured_fraction_full 0.962
_diffrn_reflns_point_group_measured_fraction_max 0.962
_diffrn_reflns_theta_full 66.600
_diffrn_reflns_theta_max 66.600
_diffrn_reflns_theta_min 2.714
_diffrn_source 'Rotating-anode X-ray tube'
_diffrn_source_type 'Rigaku (Cu) X-ray Source'
_exptl_absorpt_coefficient_mu 8.801
_exptl_absorpt_correction_T_max 1.000
_exptl_absorpt_correction_T_min 0.281
_exptl_absorpt_correction_type gaussian
_exptl_absorpt_process_details
;
CrysAlisPro 1.171.43.143a (Rigaku Oxford Diffraction, 2024)
Numerical absorption correction based on gaussian integration over
a multifaceted crystal model
Empirical absorption correction using spherical harmonics,
implemented in SCALE3 ABSPACK scaling algorithm.
;
_exptl_crystal_colour 'clear dark gold'
_exptl_crystal_density_diffrn 1.364
_exptl_crystal_description needle
_exptl_crystal_F_000 2276
_exptl_crystal_size_max 0.196
_exptl_crystal_size_mid 0.06
_exptl_crystal_size_min 0.042
_refine_diff_density_max 1.456
_refine_diff_density_min -1.936
_refine_diff_density_rms 0.116
_refine_ls_extinction_method none
_refine_ls_goodness_of_fit_ref 1.050
_refine_ls_hydrogen_treatment constr
_refine_ls_matrix_type full
_refine_ls_number_parameters 512
_refine_ls_number_reflns 9157
_refine_ls_number_restraints 93
_refine_ls_restrained_S_all 1.052
_refine_ls_R_factor_all 0.0523
_refine_ls_R_factor_gt 0.0412
_refine_ls_shift/su_max 0.001
_refine_ls_shift/su_mean 0.000
_refine_ls_structure_factor_coef Fsqd
_refine_ls_weighting_details 'w=1/[\s^2^(Fo^2^)+(0.0692P)^2^+0.9433P] where P=(Fo^2^+2Fc^2^)/3'
_refine_ls_weighting_scheme calc
_refine_ls_wR_factor_gt 0.1039
_refine_ls_wR_factor_ref 0.1092
_reflns_Friedel_coverage 0.000
_reflns_number_gt 7365
_reflns_number_total 9157
_reflns_threshold_expression 'I > 2\s(I)'
_twin_special_details
;
Component 2 rotated by 3.2647\% 
around [0.33 -0.78 -0.54] (reciprocal) or [0.86 -0.48 -0.17] (direct)
Component 3 rotated by -141.4619\% 
around [0.32 0.11 0.94] (reciprocal) or [0.93 0.06 0.37] (direct)
Component 4 rotated by -179.8860\% 
around [-0.01 1.00 -0.00] (reciprocal) or [-0.03 1.00 -0.00] (direct)
;
_cod_data_source_file d5sc03694a2.cif
_cod_data_source_block ks1070c
_cod_depositor_comments 'Adding full bibliography for 1574998--1575000.cif.'
_cod_original_formula_sum 'C115.20 H174.80 N8 O4 U2'
_cod_database_code 1574998
_shelx_shelxl_version_number 2019/3
_chemical_oxdiff_formula 'C111 H170 N8 O4 U2'
_shelx_space_group_comment
;
The symmetry employed for this shelxl refinement is uniquely defined
by the following loop, which should always be used as a source of
symmetry information in preference to the above space-group names.
They are only intended as comments.
;
_shelx_estimated_absorpt_t_max 0.709
_shelx_estimated_absorpt_t_min 0.277
_olex2_refinement_description
;
1. Fixed Uiso
 At 1.2 times of:
  All C(H) groups, All C(H,H) groups
 At 1.5 times of:
  All C(H,H,H) groups
2. Restrained distances
 C39-C38 \\sim C46-C38 \\sim C40-C38 \\sim C47-C38 \\sim C41-C38 \\sim C48-C38
 with sigma of 0.02
 C46-C48 \\sim C48-C47 \\sim C46-C47
 with sigma of 0.02
 C39-C41 \\sim C41-C40 \\sim C39-C40
 with sigma of 0.02
3. Uiso/Uaniso restraints and constraints
C39 \\sim C46 \\sim C38 \\sim C40 \\sim C47 \\sim C48 \\sim C41: within 2A with
sigma of 0.01 and sigma for terminal atoms of 0.02 within 2A
4. Others
 Sof(C39)=Sof(H39A)=Sof(H39B)=Sof(H39C)=Sof(C40)=Sof(H40A)=Sof(H40B)=Sof(H40C)=
 Sof(C41)=Sof(H41A)=Sof(H41B)=Sof(H41C)=1-FVAR(1)
 Sof(C47)=Sof(H47A)=Sof(H47B)=Sof(H47C)=Sof(C46)=Sof(H46A)=Sof(H46B)=Sof(H46C)=
 Sof(C48)=Sof(H48A)=Sof(H48B)=Sof(H48C)=FVAR(1)
5.a Secondary CH2 refined with riding coordinates:
 C18(H18A,H18B), C19(H19A,H19B), C20(H20A,H20B), C22(H22A,H22B), C23(H23A,
 H23B), C24(H24A,H24B), C25(H25A,H25B), C26(H26A,H26B), C28(H28A,H28B),
 C29(H29A,H29B), C30(H30A,H30B), C31(H31A,H31B)
5.b Me refined with riding coordinates:
 C47(H47A,H47B,H47C), C46(H46A,H46B,H46C)
5.c Aromatic/amide H refined with riding coordinates:
 C1(H1), C2(H2), C3(H3), C6(H6), C8(H8), C33(H33), C35(H35)
5.d Idealised Me refined as rotating group:
 C11(H11A,H11B,H11C), C12(H12A,H12B,H12C), C13(H13A,H13B,H13C), C15(H15A,H15B,
 H15C), C16(H16A,H16B,H16C), C17(H17A,H17B,H17C), C21(H21A,H21B,H21C), C27(H27A,
 H27B,H27C), C39(H39A,H39B,H39C), C40(H40A,H40B,H40C), C41(H41A,H41B,H41C),
 C43(H43A,H43B,H43C), C44(H44A,H44B,H44C), C45(H45A,H45B,H45C), C48(H48A,H48B,
 H48C)
;
_smtbx_masks_special_details
;
A solvent mask was calculated and 350 electrons were 
found in a volume of 1556\%A^3^ in 1 void per unit cell. 
This is consistent with the presence of 
4[C7H8] per formula unit 
which account for 400 electrons 
per unit cell.
;
_smtbx_masks_void_probe_radius 1.2
_smtbx_masks_void_truncation_radius 1.2
_olex2_submission_special_instructions 'No special instructions were received'
_oxdiff_exptl_absorpt_empirical_details
;
Empirical correction (ABSPACK) includes:
- Absorption correction using spherical harmonics
- Frame scaling
- Detector area scaling
- B-factor correction
;
_oxdiff_exptl_absorpt_empirical_full_max 1.940
_oxdiff_exptl_absorpt_empirical_full_min 0.473
_oxdiff_twin_integration_method simultaneous
_oxdiff_twin_items 4

loop_
_space_group_symop_operation_xyz
'x, y, z'
'-x, y+1/2, -z+1/2'
'-x, -y, -z'
'x, -y-1/2, z-1/2'

loop_
_atom_site_label
_atom_site_type_symbol
_atom_site_fract_x
_atom_site_fract_y
_atom_site_fract_z
_atom_site_U_iso_or_equiv
_atom_site_adp_type
_atom_site_occupancy
_atom_site_site_symmetry_order
_atom_site_calc_flag
_atom_site_refinement_flags_posn
_atom_site_refinement_flags_adp
_atom_site_refinement_flags_occupancy
_atom_site_disorder_assembly
_atom_site_disorder_group
U1 U 0.51822(2) 0.43086(2) 0.43875(2) 0.03398(8) Uani 1 1 d . . . . .
O1 O 0.6965(4) 0.45295(18) 0.39671(16) 0.0399(9) Uani 1 1 d . . . . .
O2 O 0.5198(4) 0.33159(16) 0.46909(16) 0.0377(9) Uani 1 1 d . . . . .
N1 N 0.5346(4) 0.3463(2) 0.35152(19) 0.0369(10) Uani 1 1 d . . . . .
N2 N 0.3279(5) 0.4498(2) 0.3574(2) 0.0460(12) Uani 1 1 d . . . . .
N3 N 0.1940(4) 0.2968(2) 0.4284(2) 0.0416(11) Uani 1 1 d . . . . .
N4 N 0.2094(6) 0.2244(3) 0.3332(2) 0.0569(15) Uani 1 1 d . . . . .
C1 C 0.3962(6) 0.4613(3) 0.5176(2) 0.0398(13) Uani 1 1 d . . . . .
H1 H 0.327599 0.434053 0.528567 0.048 Uiso 1 1 calc R U . . .
C2 C 0.5350(6) 0.4502(3) 0.5362(2) 0.0375(12) Uani 1 1 d . . . . .
H2 H 0.557709 0.418068 0.561256 0.045 Uiso 1 1 calc R U . . .
C3 C 0.6415(6) 0.4880(3) 0.5168(2) 0.0401(13) Uani 1 1 d . . . . .
H3 H 0.734766 0.478864 0.527062 0.048 Uiso 1 1 calc R U . . .
C4 C 0.7562(5) 0.4523(3) 0.3544(2) 0.0357(12) Uani 1 1 d . . . . .
C5 C 0.8258(6) 0.5070(3) 0.3370(2) 0.0391(13) Uani 1 1 d . . . . .
C6 C 0.8779(6) 0.5024(3) 0.2901(2) 0.0421(14) Uani 1 1 d . . . . .
H6 H 0.922917 0.539160 0.278368 0.050 Uiso 1 1 calc R U . . .
C7 C 0.8682(6) 0.4474(3) 0.2592(3) 0.0414(14) Uani 1 1 d . . . . .
C8 C 0.8028(5) 0.3941(3) 0.2781(3) 0.0420(14) Uani 1 1 d . . . . .
H8 H 0.794923 0.355496 0.258679 0.050 Uiso 1 1 calc R U . . .
C9 C 0.7487(5) 0.3960(3) 0.3246(2) 0.0366(12) Uani 1 1 d . . . . .
C10 C 0.8415(6) 0.5690(3) 0.3685(3) 0.0448(14) Uani 1 1 d . . . . .
C11 C 0.6990(7) 0.5994(3) 0.3696(3) 0.0485(15) Uani 1 1 d . . . . .
H11A H 0.665640 0.614912 0.335626 0.073 Uiso 1 1 calc R U . . .
H11B H 0.704864 0.635593 0.393552 0.073 Uiso 1 1 calc R U . . .
H11C H 0.636053 0.566827 0.380431 0.073 Uiso 1 1 calc R U . . .
C12 C 0.9091(6) 0.5545(3) 0.4225(3) 0.0465(15) Uani 1 1 d . . . . .
H12A H 0.860305 0.519100 0.437179 0.070 Uiso 1 1 calc R U . . .
H12B H 0.905621 0.593068 0.443649 0.070 Uiso 1 1 calc R U . . .
H12C H 1.004207 0.541919 0.420855 0.070 Uiso 1 1 calc R U . . .
C13 C 0.9301(7) 0.6197(3) 0.3455(3) 0.0564(18) Uani 1 1 d . . . . .
H13A H 1.020198 0.601400 0.342078 0.085 Uiso 1 1 calc R U . . .
H13B H 0.940017 0.657612 0.367755 0.085 Uiso 1 1 calc R U . . .
H13C H 0.886797 0.632553 0.311996 0.085 Uiso 1 1 calc R U . . .
C14 C 0.9190(6) 0.4476(3) 0.2072(3) 0.0488(15) Uani 1 1 d . . . . .
C15 C 0.9146(9) 0.3842(4) 0.1818(4) 0.088(3) Uani 1 1 d . . . . .
H15A H 0.974617 0.353975 0.202034 0.133 Uiso 1 1 calc R U . . .
H15B H 0.945059 0.388731 0.148028 0.133 Uiso 1 1 calc R U . . .
H15C H 0.821054 0.367581 0.178624 0.133 Uiso 1 1 calc R U . . .
C16 C 0.8355(11) 0.4966(5) 0.1725(4) 0.106(4) Uani 1 1 d . . . . .
H16A H 0.740511 0.482290 0.166793 0.159 Uiso 1 1 calc R U . . .
H16B H 0.873574 0.499388 0.139878 0.159 Uiso 1 1 calc R U . . .
H16C H 0.839682 0.539104 0.188788 0.159 Uiso 1 1 calc R U . . .
C17 C 1.0641(8) 0.4712(5) 0.2106(4) 0.096(3) Uani 1 1 d . . . . .
H17A H 1.070603 0.513579 0.227167 0.144 Uiso 1 1 calc R U . . .
H17B H 1.092505 0.474827 0.176421 0.144 Uiso 1 1 calc R U . . .
H17C H 1.123642 0.440548 0.230556 0.144 Uiso 1 1 calc R U . . .
C18 C 0.6809(6) 0.3377(3) 0.3438(3) 0.0446(14) Uani 1 1 d . . . . .
H18A H 0.687981 0.301909 0.319386 0.053 Uiso 1 1 calc R U . . .
H18B H 0.731414 0.324533 0.376447 0.053 Uiso 1 1 calc R U . . .
C19 C 0.4574(6) 0.3744(3) 0.3059(3) 0.0471(15) Uani 1 1 d . . . . .
H19A H 0.377164 0.346828 0.295795 0.056 Uiso 1 1 calc R U . . .
H19B H 0.515699 0.373903 0.277751 0.056 Uiso 1 1 calc R U . . .
C20 C 0.4098(6) 0.4420(3) 0.3131(3) 0.0430(14) Uani 1 1 d . . . . .
H20A H 0.353584 0.455959 0.281759 0.052 Uiso 1 1 calc R U . . .
H20B H 0.490135 0.470813 0.317983 0.052 Uiso 1 1 calc R U . . .
C21 C 0.2749(6) 0.5160(3) 0.3546(3) 0.0470(15) Uani 1 1 d . . . . .
H21A H 0.215753 0.522681 0.381529 0.071 Uiso 1 1 calc R U . . .
H21B H 0.222506 0.522867 0.321445 0.071 Uiso 1 1 calc R U . . .
H21C H 0.350984 0.546546 0.358832 0.071 Uiso 1 1 calc R U . . .
C22 C 0.2132(6) 0.4046(3) 0.3523(3) 0.0498(16) Uani 1 1 d . . . . .
H22A H 0.248791 0.360223 0.349246 0.060 Uiso 1 1 calc R U . . .
H22B H 0.154107 0.414468 0.320701 0.060 Uiso 1 1 calc R U . . .
C23 C 0.1270(6) 0.4068(3) 0.3972(3) 0.0467(15) Uani 1 1 d . . . . .
H23A H 0.181862 0.424341 0.427546 0.056 Uiso 1 1 calc R U . . .
H23B H 0.047309 0.435359 0.388857 0.056 Uiso 1 1 calc R U . . .
C24 C 0.0789(5) 0.3383(3) 0.4081(3) 0.0454(15) Uani 1 1 d . . . . .
H24A H 0.010944 0.340354 0.432934 0.055 Uiso 1 1 calc R U . . .
H24B H 0.034041 0.319085 0.376365 0.055 Uiso 1 1 calc R U . . .
C25 C 0.1614(6) 0.2277(3) 0.4243(3) 0.0450(14) Uani 1 1 d . . . . .
H25A H 0.086986 0.218225 0.445405 0.054 Uiso 1 1 calc R U . . .
H25B H 0.242315 0.202702 0.438304 0.054 Uiso 1 1 calc R U . . .
C26 C 0.1185(6) 0.2045(3) 0.3703(3) 0.0518(16) Uani 1 1 d . . . . .
H26A H 0.113314 0.156779 0.370469 0.062 Uiso 1 1 calc R U . . .
H26B H 0.025973 0.221130 0.359383 0.062 Uiso 1 1 calc R U . . .
C27 C 0.1412(9) 0.2198(4) 0.2825(3) 0.087(3) Uani 1 1 d . . . . .
H27A H 0.122675 0.174400 0.274026 0.130 Uiso 1 1 calc R U . . .
H27B H 0.199478 0.238228 0.258443 0.130 Uiso 1 1 calc R U . . .
H27C H 0.055214 0.243747 0.280474 0.130 Uiso 1 1 calc R U . . .
C28 C 0.3371(7) 0.1886(3) 0.3388(3) 0.0563(18) Uani 1 1 d . . . . .
H28A H 0.328388 0.149767 0.316857 0.068 Uiso 1 1 calc R U . . .
H28B H 0.357322 0.174126 0.374419 0.068 Uiso 1 1 calc R U . . .
C29 C 0.4554(7) 0.2311(3) 0.3240(3) 0.0574(19) Uani 1 1 d . . . . .
H29A H 0.539241 0.205051 0.323041 0.069 Uiso 1 1 calc R U . . .
H29B H 0.431554 0.250872 0.290175 0.069 Uiso 1 1 calc R U . . .
C30 C 0.4763(6) 0.2835(3) 0.3655(3) 0.0465(15) Uani 1 1 d . . . . .
H30A H 0.386885 0.292195 0.377826 0.056 Uiso 1 1 calc R U . . .
H30B H 0.536430 0.265475 0.394354 0.056 Uiso 1 1 calc R U . . .
C31 C 0.2353(5) 0.3150(3) 0.4813(2) 0.0412(13) Uani 1 1 d . . . . .
H31A H 0.154284 0.311215 0.500143 0.049 Uiso 1 1 calc R U . . .
H31B H 0.261430 0.361138 0.481769 0.049 Uiso 1 1 calc R U . . .
C32 C 0.3503(6) 0.2779(2) 0.5106(2) 0.0368(12) Uani 1 1 d . . . . .
C33 C 0.3178(6) 0.2366(3) 0.5483(3) 0.0439(14) Uani 1 1 d . . . . .
H33 H 0.224208 0.229300 0.551736 0.053 Uiso 1 1 calc R U . . .
C34 C 0.4149(6) 0.2050(3) 0.5816(3) 0.0529(16) Uani 1 1 d . . . . .
C35 C 0.5508(6) 0.2145(3) 0.5730(3) 0.0471(15) Uani 1 1 d . . . . .
H35 H 0.619600 0.192520 0.594241 0.057 Uiso 1 1 calc R U . . .
C36 C 0.5911(6) 0.2550(3) 0.5345(3) 0.0427(14) Uani 1 1 d . . . . .
C37 C 0.4878(5) 0.2891(3) 0.5043(2) 0.0406(13) Uani 1 1 d . . . . .
C38 C 0.3713(7) 0.1625(4) 0.6239(3) 0.070(2) Uani 1 1 d D U . . .
C39 C 0.2730(10) 0.1087(5) 0.6001(4) 0.088(3) Uani 0.837(8) 1 d D U P A 2
H39A H 0.191720 0.128724 0.582176 0.132 Uiso 0.837(8) 1 calc R U P A 2
H39B H 0.246055 0.080622 0.627115 0.132 Uiso 0.837(8) 1 calc R U P A 2
H39C H 0.319606 0.082969 0.576179 0.132 Uiso 0.837(8) 1 calc R U P A 2
C40 C 0.4879(9) 0.1246(4) 0.6518(4) 0.075(3) Uani 0.837(8) 1 d D U P A 2
H40A H 0.530556 0.097592 0.627616 0.112 Uiso 0.837(8) 1 calc R U P A 2
H40B H 0.452847 0.097177 0.677608 0.112 Uiso 0.837(8) 1 calc R U P A 2
H40C H 0.555514 0.154665 0.668259 0.112 Uiso 0.837(8) 1 calc R U P A 2
C41 C 0.2978(10) 0.1995(5) 0.6602(4) 0.083(3) Uani 0.837(8) 1 d D U P A 2
H41A H 0.356030 0.234497 0.674897 0.125 Uiso 0.837(8) 1 calc R U P A 2
H41B H 0.274402 0.170731 0.687378 0.125 Uiso 0.837(8) 1 calc R U P A 2
H41C H 0.214240 0.217657 0.642478 0.125 Uiso 0.837(8) 1 calc R U P A 2
C42 C 0.7437(6) 0.2594(3) 0.5278(3) 0.0466(15) Uani 1 1 d . . . . .
C43 C 0.8324(6) 0.2168(3) 0.5650(3) 0.063(2) Uani 1 1 d . . . . .
H43A H 0.829109 0.232940 0.599662 0.095 Uiso 1 1 calc R U . . .
H43B H 0.926619 0.217883 0.556606 0.095 Uiso 1 1 calc R U . . .
H43C H 0.798400 0.172381 0.562697 0.095 Uiso 1 1 calc R U . . .
C44 C 0.7961(6) 0.3287(3) 0.5356(3) 0.061(2) Uani 1 1 d . . . . .
H44A H 0.747046 0.357021 0.510232 0.091 Uiso 1 1 calc R U . . .
H44B H 0.893707 0.329998 0.531890 0.091 Uiso 1 1 calc R U . . .
H44C H 0.780943 0.343461 0.569714 0.091 Uiso 1 1 calc R U . . .
C45 C 0.7645(7) 0.2373(3) 0.4747(3) 0.0593(18) Uani 1 1 d . . . . .
H45A H 0.725835 0.193983 0.468920 0.089 Uiso 1 1 calc R U . . .
H45B H 0.862114 0.236160 0.470994 0.089 Uiso 1 1 calc R U . . .
H45C H 0.718858 0.267330 0.449858 0.089 Uiso 1 1 calc R U . . .
C47 C 0.444(4) 0.2022(17) 0.6685(12) 0.079(6) Uani 0.163(8) 1 d D U P A 1
H47A H 0.404925 0.245791 0.668049 0.118 Uiso 0.163(8) 1 calc R U P A 1
H47B H 0.430161 0.181094 0.700716 0.118 Uiso 0.163(8) 1 calc R U P A 1
H47C H 0.541158 0.204783 0.664978 0.118 Uiso 0.163(8) 1 calc R U P A 1
C46 C 0.425(4) 0.0951(11) 0.622(2) 0.082(6) Uani 0.163(8) 1 d D U P A 1
H46A H 0.393871 0.069871 0.649917 0.123 Uiso 0.163(8) 1 calc R U P A 1
H46B H 0.390754 0.075212 0.589542 0.123 Uiso 0.163(8) 1 calc R U P A 1
H46C H 0.524502 0.096037 0.625353 0.123 Uiso 0.163(8) 1 calc R U P A 1
C48 C 0.2167(19) 0.167(2) 0.625(2) 0.083(6) Uani 0.163(8) 1 d D U P A 1
H48A H 0.193362 0.207892 0.639821 0.124 Uiso 0.163(8) 1 calc R U P A 1
H48B H 0.186217 0.131074 0.645354 0.124 Uiso 0.163(8) 1 calc R U P A 1
H48C H 0.171594 0.163463 0.590196 0.124 Uiso 0.163(8) 1 calc R U P A 1

loop_
_atom_site_aniso_label
_atom_site_aniso_U_11
_atom_site_aniso_U_22
_atom_site_aniso_U_33
_atom_site_aniso_U_23
_atom_site_aniso_U_13
_atom_site_aniso_U_12
U1 0.03348(12) 0.03964(11) 0.02956(12) -0.00128(8) 0.00676(7) -0.00102(8)
O1 0.035(2) 0.052(2) 0.036(3) 0.0035(18) 0.0173(17) -0.0077(17)
O2 0.038(2) 0.0416(19) 0.034(2) 0.0004(17) 0.0082(17) -0.0002(16)
N1 0.037(2) 0.046(2) 0.029(3) 0.001(2) 0.0089(19) -0.001(2)
N2 0.039(3) 0.052(3) 0.048(4) 0.002(2) 0.009(2) 0.004(2)
N3 0.033(2) 0.049(2) 0.041(3) 0.000(2) -0.001(2) -0.001(2)
N4 0.057(3) 0.065(3) 0.048(4) -0.010(3) 0.005(3) -0.015(3)
C1 0.040(3) 0.043(3) 0.039(4) -0.001(3) 0.016(3) -0.005(2)
C2 0.043(3) 0.048(3) 0.022(3) 0.002(2) 0.006(2) -0.003(2)
C3 0.032(3) 0.048(3) 0.041(4) -0.005(3) 0.008(2) 0.003(2)
C4 0.031(3) 0.053(3) 0.022(3) -0.001(2) 0.003(2) 0.006(2)
C5 0.036(3) 0.048(3) 0.033(4) -0.003(3) 0.006(2) 0.002(2)
C6 0.034(3) 0.059(3) 0.034(4) 0.004(3) 0.007(2) 0.000(3)
C7 0.031(3) 0.056(3) 0.037(4) -0.003(3) 0.004(2) -0.003(2)
C8 0.029(3) 0.051(3) 0.046(4) -0.006(3) 0.004(3) -0.002(2)
C9 0.034(3) 0.047(3) 0.030(3) -0.005(2) 0.011(2) 0.001(2)
C10 0.041(3) 0.052(3) 0.043(4) 0.001(3) 0.012(3) -0.002(3)
C11 0.063(4) 0.049(3) 0.035(4) -0.003(3) 0.012(3) 0.010(3)
C12 0.040(3) 0.056(3) 0.047(4) -0.013(3) 0.016(3) -0.005(3)
C13 0.060(4) 0.050(3) 0.063(5) -0.002(3) 0.026(4) -0.007(3)
C14 0.042(3) 0.071(4) 0.034(4) -0.010(3) 0.007(3) -0.006(3)
C15 0.112(7) 0.096(6) 0.067(7) -0.030(5) 0.055(6) -0.024(5)
C16 0.129(9) 0.147(9) 0.046(6) 0.027(6) 0.025(5) 0.053(7)
C17 0.081(6) 0.151(8) 0.063(7) -0.038(6) 0.046(5) -0.056(6)
C18 0.041(3) 0.048(3) 0.045(4) -0.004(3) 0.011(3) 0.001(3)
C19 0.041(3) 0.063(4) 0.038(4) -0.003(3) 0.005(3) -0.007(3)
C20 0.042(3) 0.052(3) 0.036(4) 0.004(3) 0.006(3) -0.010(3)
C21 0.046(3) 0.056(3) 0.038(4) 0.001(3) 0.000(3) 0.004(3)
C22 0.047(4) 0.055(3) 0.046(4) 0.003(3) -0.004(3) -0.005(3)
C23 0.035(3) 0.052(3) 0.053(4) 0.006(3) 0.002(3) 0.008(3)
C24 0.030(3) 0.056(3) 0.049(4) 0.004(3) 0.004(3) -0.004(3)
C25 0.048(3) 0.047(3) 0.041(4) -0.005(3) 0.006(3) -0.005(3)
C26 0.048(4) 0.063(4) 0.044(4) -0.008(3) 0.004(3) -0.009(3)
C27 0.098(7) 0.119(7) 0.040(5) -0.015(5) 0.000(4) -0.038(5)
C28 0.062(4) 0.050(3) 0.061(5) -0.015(3) 0.023(4) -0.016(3)
C29 0.066(4) 0.049(3) 0.062(5) -0.011(3) 0.029(4) -0.013(3)
C30 0.046(3) 0.052(3) 0.045(4) -0.009(3) 0.018(3) -0.005(3)
C31 0.036(3) 0.052(3) 0.037(4) -0.006(3) 0.010(2) -0.002(2)
C32 0.041(3) 0.040(3) 0.029(3) -0.004(2) 0.002(2) -0.001(2)
C33 0.040(3) 0.055(3) 0.038(4) -0.003(3) 0.011(3) -0.009(3)
C34 0.050(4) 0.068(4) 0.042(4) 0.012(3) 0.015(3) -0.005(3)
C35 0.039(3) 0.058(3) 0.044(4) 0.009(3) 0.004(3) 0.008(3)
C36 0.046(3) 0.042(3) 0.041(4) -0.005(3) 0.010(3) -0.003(3)
C37 0.036(3) 0.043(3) 0.043(4) -0.002(3) 0.004(2) 0.001(2)
C38 0.065(4) 0.096(5) 0.054(5) 0.024(4) 0.021(3) 0.000(4)
C39 0.095(7) 0.092(6) 0.078(7) 0.025(5) 0.016(6) -0.024(5)
C40 0.096(7) 0.073(5) 0.058(6) 0.026(5) 0.026(5) 0.011(5)
C41 0.103(7) 0.095(6) 0.062(7) 0.026(5) 0.052(5) 0.017(5)
C42 0.040(3) 0.060(3) 0.039(4) 0.006(3) 0.001(3) 0.000(3)
C43 0.039(4) 0.084(5) 0.067(6) 0.020(4) 0.004(3) 0.006(3)
C44 0.037(3) 0.055(4) 0.088(6) 0.009(4) -0.002(3) -0.003(3)
C45 0.045(4) 0.074(4) 0.060(5) 0.006(4) 0.012(3) 0.009(3)
C47 0.090(11) 0.087(11) 0.067(12) 0.041(11) 0.041(11) 0.018(11)
C46 0.089(12) 0.092(12) 0.066(12) 0.030(11) 0.012(11) -0.003(11)
C48 0.089(12) 0.095(12) 0.071(12) 0.030(11) 0.040(11) -0.005(11)

loop_
_atom_type_symbol
_atom_type_description
_atom_type_scat_dispersion_real
_atom_type_scat_dispersion_imag
_atom_type_scat_source
C C 0.0181 0.0091 'International Tables Vol C Tables 4.2.6.8 and 6.1.1.4'
H H 0.0000 0.0000 'International Tables Vol C Tables 4.2.6.8 and 6.1.1.4'
N N 0.0311 0.0180 'International Tables Vol C Tables 4.2.6.8 and 6.1.1.4'
O O 0.0492 0.0322 'International Tables Vol C Tables 4.2.6.8 and 6.1.1.4'
U U -4.3638 13.4090 'International Tables Vol C Tables 4.2.6.8 and 6.1.1.4'

loop_
_exptl_crystal_face_index_h
_exptl_crystal_face_index_k
_exptl_crystal_face_index_l
_exptl_crystal_face_perp_dist
2 1 1 0.0945
0 2 -1 0.0152
0 1 2 0.0417
0 -13 4 0.0245
1 0 2 0.0775
-1 -13 3 0.0343
0 0 1 0.0329
0 0 -1 0.0192
-5 0 13 0.0712
1 -2 -2 0.0757
0 13 -4 0.0133
1 -12 -7 0.0267
5 -1 -11 0.0796
0 -9 13 0.0324
-1 -10 -10 0.0403
-1 -8 14 0.0362
-2 1 0 0.0879
-3 2 -13 0.0530

loop_
_geom_angle_atom_site_label_1
_geom_angle_atom_site_label_2
_geom_angle_atom_site_label_3
_geom_angle
_geom_angle_site_symmetry_1
_geom_angle_site_symmetry_3
_geom_angle_publ_flag
O1 U1 N1 67.27(14) . . ?
O1 U1 N2 95.12(16) . . ?
O1 U1 C1 79.07(16) . 3_666 ?
O1 U1 C1 144.20(17) . . ?
O1 U1 C2 119.66(17) . . ?
O1 U1 C2 97.14(16) . 3_666 ?
O1 U1 C3 88.66(17) . . ?
O1 U1 C3 128.88(15) . 3_666 ?
O2 U1 O1 113.45(14) . . ?
O2 U1 N1 74.35(14) . . ?
O2 U1 N2 113.51(14) . . ?
O2 U1 C1 130.25(18) . 3_666 ?
O2 U1 C1 85.34(16) . . ?
O2 U1 C2 77.58(16) . . ?
O2 U1 C2 141.06(17) . 3_666 ?
O2 U1 C3 98.70(17) . . ?
O2 U1 C3 114.13(16) . 3_666 ?
N2 U1 N1 63.47(14) . . ?
C1 U1 N1 148.43(15) . . ?
C1 U1 N1 145.13(16) 3_666 . ?
C1 U1 N2 112.83(17) 3_666 . ?
C1 U1 N2 105.11(17) . . ?
C1 U1 C1 66.0(2) . 3_666 ?
C1 U1 C2 31.80(18) . . ?
C1 U1 C2 56.32(17) . 3_666 ?
C1 U1 C2 31.58(17) 3_666 3_666 ?
C1 U1 C3 56.21(17) 3_666 3_666 ?
C1 U1 C3 31.20(18) . 3_666 ?
C2 U1 N1 151.13(15) . . ?
C2 U1 N1 142.65(16) 3_666 . ?
C2 U1 N2 136.59(17) . . ?
C2 U1 N2 85.69(16) 3_666 . ?
C2 U1 C1 56.37(18) . 3_666 ?
C2 U1 C2 66.2(2) . 3_666 ?
C2 U1 C3 31.79(17) 3_666 3_666 ?
C2 U1 C3 56.09(19) . 3_666 ?
C3 U1 N1 148.33(15) . . ?
C3 U1 N1 144.52(16) 3_666 . ?
C3 U1 N2 142.59(16) . . ?
C3 U1 N2 82.40(17) 3_666 . ?
C3 U1 C1 57.48(18) . . ?
C3 U1 C1 31.69(18) . 3_666 ?
C3 U1 C2 56.94(17) . 3_666 ?
C3 U1 C2 32.50(17) . . ?
C3 U1 C3 66.8(2) . 3_666 ?
C4 O1 U1 150.5(4) . . ?
C37 O2 U1 150.4(4) . . ?
C18 N1 U1 108.5(3) . . ?
C19 N1 U1 110.1(3) . . ?
C19 N1 C18 110.9(5) . . ?
C19 N1 C30 111.7(5) . . ?
C30 N1 U1 105.8(3) . . ?
C30 N1 C18 109.7(4) . . ?
C20 N2 U1 102.6(3) . . ?
C21 N2 U1 112.7(4) . . ?
C21 N2 C20 106.3(5) . . ?
C21 N2 C22 109.0(5) . . ?
C22 N2 U1 116.0(4) . . ?
C22 N2 C20 109.6(5) . . ?
C25 N3 C24 112.7(4) . . ?
C31 N3 C24 108.9(5) . . ?
C31 N3 C25 110.9(5) . . ?
C27 N4 C26 110.5(6) . . ?
C27 N4 C28 112.0(6) . . ?
C28 N4 C26 112.1(6) . . ?
U1 C1 U1 114.0(2) . 3_666 ?
U1 C1 H1 125.4 3_666 . ?
U1 C1 H1 120.6 . . ?
C2 C1 U1 74.4(3) . 3_666 ?
C2 C1 U1 74.1(3) . . ?
C2 C1 H1 119.4 . . ?
C3 C1 U1 76.9(4) 3_666 . ?
C3 C1 U1 72.6(3) 3_666 3_666 ?
C3 C1 H1 119.4 3_666 . ?
C3 C1 C2 121.3(5) 3_666 . ?
U1 C2 U1 113.8(2) . 3_666 ?
U1 C2 H2 124.8 . . ?
U1 C2 H2 121.4 3_666 . ?
C1 C2 U1 74.0(3) . 3_666 ?
C1 C2 U1 74.1(3) . . ?
C1 C2 H2 120.0 . . ?
C1 C2 C3 120.0(5) . . ?
C3 C2 U1 75.8(3) . 3_666 ?
C3 C2 U1 72.7(4) . . ?
C3 C2 H2 120.0 . . ?
U1 C3 U1 113.2(2) . 3_666 ?
U1 C3 H3 126.9 3_666 . ?
U1 C3 H3 119.9 . . ?
C1 C3 U1 75.8(4) 3_666 . ?
C1 C3 U1 71.9(3) 3_666 3_666 ?
C1 C3 C2 118.6(5) 3_666 . ?
C1 C3 H3 120.7 3_666 . ?
C2 C3 U1 72.4(3) . 3_666 ?
C2 C3 U1 74.8(3) . . ?
C2 C3 H3 120.7 . . ?
O1 C4 C5 122.8(5) . . ?
O1 C4 C9 118.9(5) . . ?
C9 C4 C5 118.3(5) . . ?
C4 C5 C10 120.9(5) . . ?
C6 C5 C4 118.1(5) . . ?
C6 C5 C10 121.1(5) . . ?
C5 C6 H6 117.8 . . ?
C5 C6 C7 124.4(6) . . ?
C7 C6 H6 117.8 . . ?
C6 C7 C14 121.3(5) . . ?
C8 C7 C6 116.0(6) . . ?
C8 C7 C14 122.6(6) . . ?
C7 C8 H8 119.0 . . ?
C9 C8 C7 122.0(6) . . ?
C9 C8 H8 119.0 . . ?
C4 C9 C18 118.5(5) . . ?
C8 C9 C4 121.1(5) . . ?
C8 C9 C18 120.3(5) . . ?
C5 C10 C11 108.2(5) . . ?
C5 C10 C12 110.5(5) . . ?
C5 C10 C13 112.7(6) . . ?
C12 C10 C11 111.5(5) . . ?
C13 C10 C11 106.8(5) . . ?
C13 C10 C12 107.1(5) . . ?
C10 C11 H11A 109.5 . . ?
C10 C11 H11B 109.5 . . ?
C10 C11 H11C 109.5 . . ?
H11A C11 H11B 109.5 . . ?
H11A C11 H11C 109.5 . . ?
H11B C11 H11C 109.5 . . ?
C10 C12 H12A 109.5 . . ?
C10 C12 H12B 109.5 . . ?
C10 C12 H12C 109.5 . . ?
H12A C12 H12B 109.5 . . ?
H12A C12 H12C 109.5 . . ?
H12B C12 H12C 109.5 . . ?
C10 C13 H13A 109.5 . . ?
C10 C13 H13B 109.5 . . ?
C10 C13 H13C 109.5 . . ?
H13A C13 H13B 109.5 . . ?
H13A C13 H13C 109.5 . . ?
H13B C13 H13C 109.5 . . ?
C7 C14 C16 109.6(6) . . ?
C15 C14 C7 114.5(6) . . ?
C15 C14 C16 109.0(8) . . ?
C15 C14 C17 107.3(6) . . ?
C17 C14 C7 110.6(6) . . ?
C17 C14 C16 105.4(7) . . ?
C14 C15 H15A 109.5 . . ?
C14 C15 H15B 109.5 . . ?
C14 C15 H15C 109.5 . . ?
H15A C15 H15B 109.5 . . ?
H15A C15 H15C 109.5 . . ?
H15B C15 H15C 109.5 . . ?
C14 C16 H16A 109.5 . . ?
C14 C16 H16B 109.5 . . ?
C14 C16 H16C 109.5 . . ?
H16A C16 H16B 109.5 . . ?
H16A C16 H16C 109.5 . . ?
H16B C16 H16C 109.5 . . ?
C14 C17 H17A 109.5 . . ?
C14 C17 H17B 109.5 . . ?
C14 C17 H17C 109.5 . . ?
H17A C17 H17B 109.5 . . ?
H17A C17 H17C 109.5 . . ?
H17B C17 H17C 109.5 . . ?
N1 C18 C9 115.2(5) . . ?
N1 C18 H18A 108.5 . . ?
N1 C18 H18B 108.5 . . ?
C9 C18 H18A 108.5 . . ?
C9 C18 H18B 108.5 . . ?
H18A C18 H18B 107.5 . . ?
N1 C19 H19A 108.7 . . ?
N1 C19 H19B 108.7 . . ?
N1 C19 C20 114.0(5) . . ?
H19A C19 H19B 107.6 . . ?
C20 C19 H19A 108.7 . . ?
C20 C19 H19B 108.7 . . ?
N2 C20 H20A 108.8 . . ?
N2 C20 H20B 108.8 . . ?
C19 C20 N2 113.7(5) . . ?
C19 C20 H20A 108.8 . . ?
C19 C20 H20B 108.8 . . ?
H20A C20 H20B 107.7 . . ?
N2 C21 H21A 109.5 . . ?
N2 C21 H21B 109.5 . . ?
N2 C21 H21C 109.5 . . ?
H21A C21 H21B 109.5 . . ?
H21A C21 H21C 109.5 . . ?
H21B C21 H21C 109.5 . . ?
N2 C22 H22A 108.9 . . ?
N2 C22 H22B 108.9 . . ?
N2 C22 C23 113.4(5) . . ?
H22A C22 H22B 107.7 . . ?
C23 C22 H22A 108.9 . . ?
C23 C22 H22B 108.9 . . ?
C22 C23 H23A 109.9 . . ?
C22 C23 H23B 109.9 . . ?
H23A C23 H23B 108.3 . . ?
C24 C23 C22 109.1(5) . . ?
C24 C23 H23A 109.9 . . ?
C24 C23 H23B 109.9 . . ?
N3 C24 C23 111.4(4) . . ?
N3 C24 H24A 109.4 . . ?
N3 C24 H24B 109.4 . . ?
C23 C24 H24A 109.4 . . ?
C23 C24 H24B 109.4 . . ?
H24A C24 H24B 108.0 . . ?
N3 C25 H25A 108.7 . . ?
N3 C25 H25B 108.7 . . ?
N3 C25 C26 114.4(5) . . ?
H25A C25 H25B 107.6 . . ?
C26 C25 H25A 108.7 . . ?
C26 C25 H25B 108.7 . . ?
N4 C26 C25 114.4(5) . . ?
N4 C26 H26A 108.7 . . ?
N4 C26 H26B 108.7 . . ?
C25 C26 H26A 108.7 . . ?
C25 C26 H26B 108.7 . . ?
H26A C26 H26B 107.6 . . ?
N4 C27 H27A 109.5 . . ?
N4 C27 H27B 109.5 . . ?
N4 C27 H27C 109.5 . . ?
H27A C27 H27B 109.5 . . ?
H27A C27 H27C 109.5 . . ?
H27B C27 H27C 109.5 . . ?
N4 C28 H28A 109.5 . . ?
N4 C28 H28B 109.5 . . ?
N4 C28 C29 110.7(5) . . ?
H28A C28 H28B 108.1 . . ?
C29 C28 H28A 109.5 . . ?
C29 C28 H28B 109.5 . . ?
C28 C29 H29A 110.7 . . ?
C28 C29 H29B 110.7 . . ?
H29A C29 H29B 108.8 . . ?
C30 C29 C28 105.5(5) . . ?
C30 C29 H29A 110.7 . . ?
C30 C29 H29B 110.7 . . ?
N1 C30 C29 117.7(5) . . ?
N1 C30 H30A 107.9 . . ?
N1 C30 H30B 107.9 . . ?
C29 C30 H30A 107.9 . . ?
C29 C30 H30B 107.9 . . ?
H30A C30 H30B 107.2 . . ?
N3 C31 H31A 107.7 . . ?
N3 C31 H31B 107.7 . . ?
N3 C31 C32 118.5(5) . . ?
H31A C31 H31B 107.1 . . ?
C32 C31 H31A 107.7 . . ?
C32 C31 H31B 107.7 . . ?
C33 C32 C31 117.8(5) . . ?
C33 C32 C37 119.5(5) . . ?
C37 C32 C31 122.4(5) . . ?
C32 C33 H33 118.3 . . ?
C32 C33 C34 123.5(6) . . ?
C34 C33 H33 118.3 . . ?
C33 C34 C35 115.9(6) . . ?
C33 C34 C38 120.5(6) . . ?
C35 C34 C38 123.6(6) . . ?
C34 C35 H35 118.3 . . ?
C34 C35 C36 123.5(6) . . ?
C36 C35 H35 118.3 . . ?
C35 C36 C37 117.6(5) . . ?
C35 C36 C42 118.3(5) . . ?
C37 C36 C42 124.1(6) . . ?
O2 C37 C32 119.5(5) . . ?
O2 C37 C36 120.7(5) . . ?
C32 C37 C36 119.8(5) . . ?
C34 C38 C39 109.1(7) . . ?
C34 C38 C47 96.4(17) . . ?
C34 C38 C48 110(2) . . ?
C40 C38 C34 113.4(6) . . ?
C40 C38 C39 103.5(6) . . ?
C41 C38 C34 112.1(7) . . ?
C41 C38 C39 107.7(7) . . ?
C41 C38 C40 110.5(7) . . ?
C46 C38 C34 113(2) . . ?
C46 C38 C47 112.7(15) . . ?
C46 C38 C48 114.1(14) . . ?
C48 C38 C47 109.6(14) . . ?
C38 C39 H39A 109.5 . . ?
C38 C39 H39B 109.5 . . ?
C38 C39 H39C 109.5 . . ?
H39A C39 H39B 109.5 . . ?
H39A C39 H39C 109.5 . . ?
H39B C39 H39C 109.5 . . ?
C38 C40 H40A 109.5 . . ?
C38 C40 H40B 109.5 . . ?
C38 C40 H40C 109.5 . . ?
H40A C40 H40B 109.5 . . ?
H40A C40 H40C 109.5 . . ?
H40B C40 H40C 109.5 . . ?
C38 C41 H41A 109.5 . . ?
C38 C41 H41B 109.5 . . ?
C38 C41 H41C 109.5 . . ?
H41A C41 H41B 109.5 . . ?
H41A C41 H41C 109.5 . . ?
H41B C41 H41C 109.5 . . ?
C43 C42 C36 113.1(5) . . ?
C43 C42 C44 107.0(5) . . ?
C44 C42 C36 111.2(5) . . ?
C45 C42 C36 108.7(5) . . ?
C45 C42 C43 107.4(6) . . ?
C45 C42 C44 109.3(6) . . ?
C42 C43 H43A 109.5 . . ?
C42 C43 H43B 109.5 . . ?
C42 C43 H43C 109.5 . . ?
H43A C43 H43B 109.5 . . ?
H43A C43 H43C 109.5 . . ?
H43B C43 H43C 109.5 . . ?
C42 C44 H44A 109.5 . . ?
C42 C44 H44B 109.5 . . ?
C42 C44 H44C 109.5 . . ?
H44A C44 H44B 109.5 . . ?
H44A C44 H44C 109.5 . . ?
H44B C44 H44C 109.5 . . ?
C42 C45 H45A 109.5 . . ?
C42 C45 H45B 109.5 . . ?
C42 C45 H45C 109.5 . . ?
H45A C45 H45B 109.5 . . ?
H45A C45 H45C 109.5 . . ?
H45B C45 H45C 109.5 . . ?
C38 C47 H47A 109.5 . . ?
C38 C47 H47B 109.5 . . ?
C38 C47 H47C 109.5 . . ?
H47A C47 H47B 109.5 . . ?
H47A C47 H47C 109.5 . . ?
H47B C47 H47C 109.5 . . ?
C38 C46 H46A 109.5 . . ?
C38 C46 H46B 109.5 . . ?
C38 C46 H46C 109.5 . . ?
H46A C46 H46B 109.5 . . ?
H46A C46 H46C 109.5 . . ?
H46B C46 H46C 109.5 . . ?
C38 C48 H48A 109.5 . . ?
C38 C48 H48B 109.5 . . ?
C38 C48 H48C 109.5 . . ?
H48A C48 H48B 109.5 . . ?
H48A C48 H48C 109.5 . . ?
H48B C48 H48C 109.5 . . ?

loop_
_geom_bond_atom_site_label_1
_geom_bond_atom_site_label_2
_geom_bond_distance
_geom_bond_site_symmetry_2
_geom_bond_publ_flag
U1 O1 2.229(4) . ?
U1 O2 2.207(3) . ?
U1 N1 2.918(5) . ?
U1 N2 2.732(5) . ?
U1 C1 2.614(6) 3_666 ?
U1 C1 2.599(6) . ?
U1 C2 2.620(6) 3_666 ?
U1 C2 2.600(6) . ?
U1 C3 2.664(6) 3_666 ?
U1 C3 2.573(6) . ?
O1 C4 1.321(7) . ?
O2 C37 1.345(7) . ?
N1 C18 1.491(7) . ?
N1 C19 1.477(8) . ?
N1 C30 1.485(7) . ?
N2 C20 1.504(8) . ?
N2 C21 1.465(7) . ?
N2 C22 1.466(8) . ?
N3 C24 1.479(7) . ?
N3 C25 1.470(7) . ?
N3 C31 1.467(8) . ?
N4 C26 1.460(9) . ?
N4 C27 1.440(10) . ?
N4 C28 1.457(8) . ?
C1 H1 0.9500 . ?
C1 C2 1.424(8) . ?
C1 C3 1.417(8) 3_666 ?
C2 H2 0.9500 . ?
C2 C3 1.448(8) . ?
C3 H3 0.9500 . ?
C4 C5 1.426(8) . ?
C4 C9 1.407(8) . ?
C5 C6 1.398(8) . ?
C5 C10 1.532(8) . ?
C6 H6 0.9500 . ?
C6 C7 1.401(8) . ?
C7 C8 1.398(8) . ?
C7 C14 1.516(9) . ?
C8 H8 0.9500 . ?
C8 C9 1.394(8) . ?
C9 C18 1.497(8) . ?
C10 C11 1.544(8) . ?
C10 C12 1.540(10) . ?
C10 C13 1.535(8) . ?
C11 H11A 0.9800 . ?
C11 H11B 0.9800 . ?
C11 H11C 0.9800 . ?
C12 H12A 0.9800 . ?
C12 H12B 0.9800 . ?
C12 H12C 0.9800 . ?
C13 H13A 0.9800 . ?
C13 H13B 0.9800 . ?
C13 H13C 0.9800 . ?
C14 C15 1.475(10) . ?
C14 C16 1.546(11) . ?
C14 C17 1.508(9) . ?
C15 H15A 0.9800 . ?
C15 H15B 0.9800 . ?
C15 H15C 0.9800 . ?
C16 H16A 0.9800 . ?
C16 H16B 0.9800 . ?
C16 H16C 0.9800 . ?
C17 H17A 0.9800 . ?
C17 H17B 0.9800 . ?
C17 H17C 0.9800 . ?
C18 H18A 0.9900 . ?
C18 H18B 0.9900 . ?
C19 H19A 0.9900 . ?
C19 H19B 0.9900 . ?
C19 C20 1.496(8) . ?
C20 H20A 0.9900 . ?
C20 H20B 0.9900 . ?
C21 H21A 0.9800 . ?
C21 H21B 0.9800 . ?
C21 H21C 0.9800 . ?
C22 H22A 0.9900 . ?
C22 H22B 0.9900 . ?
C22 C23 1.534(9) . ?
C23 H23A 0.9900 . ?
C23 H23B 0.9900 . ?
C23 C24 1.534(8) . ?
C24 H24A 0.9900 . ?
C24 H24B 0.9900 . ?
C25 H25A 0.9900 . ?
C25 H25B 0.9900 . ?
C25 C26 1.524(9) . ?
C26 H26A 0.9900 . ?
C26 H26B 0.9900 . ?
C27 H27A 0.9800 . ?
C27 H27B 0.9800 . ?
C27 H27C 0.9800 . ?
C28 H28A 0.9900 . ?
C28 H28B 0.9900 . ?
C28 C29 1.546(8) . ?
C29 H29A 0.9900 . ?
C29 H29B 0.9900 . ?
C29 C30 1.545(9) . ?
C30 H30A 0.9900 . ?
C30 H30B 0.9900 . ?
C31 H31A 0.9900 . ?
C31 H31B 0.9900 . ?
C31 C32 1.514(8) . ?
C32 C33 1.378(8) . ?
C32 C37 1.405(8) . ?
C33 H33 0.9500 . ?
C33 C34 1.395(9) . ?
C34 C35 1.399(9) . ?
C34 C38 1.523(10) . ?
C35 H35 0.9500 . ?
C35 C36 1.411(9) . ?
C36 C37 1.415(8) . ?
C36 C42 1.538(8) . ?
C38 C39 1.566(10) . ?
C38 C40 1.518(9) . ?
C38 C41 1.480(10) . ?
C38 C47 1.549(17) . ?
C38 C46 1.495(16) . ?
C38 C48 1.532(16) . ?
C39 H39A 0.9800 . ?
C39 H39B 0.9800 . ?
C39 H39C 0.9800 . ?
C40 H40A 0.9800 . ?
C40 H40B 0.9800 . ?
C40 H40C 0.9800 . ?
C41 H41A 0.9800 . ?
C41 H41B 0.9800 . ?
C41 H41C 0.9800 . ?
C42 C43 1.527(9) . ?
C42 C44 1.532(8) . ?
C42 C45 1.515(10) . ?
C43 H43A 0.9800 . ?
C43 H43B 0.9800 . ?
C43 H43C 0.9800 . ?
C44 H44A 0.9800 . ?
C44 H44B 0.9800 . ?
C44 H44C 0.9800 . ?
C45 H45A 0.9800 . ?
C45 H45B 0.9800 . ?
C45 H45C 0.9800 . ?
C47 H47A 0.9800 . ?
C47 H47B 0.9800 . ?
C47 H47C 0.9800 . ?
C46 H46A 0.9800 . ?
C46 H46B 0.9800 . ?
C46 H46C 0.9800 . ?
C48 H48A 0.9800 . ?
C48 H48B 0.9800 . ?
C48 H48C 0.9800 . ?

loop_
_geom_torsion_atom_site_label_1
_geom_torsion_atom_site_label_2
_geom_torsion_atom_site_label_3
_geom_torsion_atom_site_label_4
_geom_torsion
_geom_torsion_site_symmetry_1
_geom_torsion_site_symmetry_2
_geom_torsion_site_symmetry_3
_geom_torsion_site_symmetry_4
_geom_torsion_publ_flag
U1 O1 C4 C5 133.9(6) . . . . ?
U1 O1 C4 C9 -44.7(10) . . . . ?
U1 O2 C37 C32 62.3(10) . . . . ?
U1 O2 C37 C36 -118.6(7) . . . . ?
U1 N1 C18 C9 -70.5(6) . . . . ?
U1 N1 C19 C20 9.1(6) . . . . ?
U1 N1 C30 C29 172.9(5) . . . . ?
U1 N2 C20 C19 68.9(5) . . . . ?
U1 N2 C22 C23 61.8(6) . . . . ?
U1 C1 C2 U1 121.22(16) . . . 3_666 ?
U1 C1 C2 U1 -121.22(16) 3_666 . . . ?
U1 C1 C2 C3 58.6(5) . . . . ?
U1 C1 C2 C3 -62.6(5) 3_666 . . . ?
U1 C2 C3 U1 120.96(16) . . . 3_666 ?
U1 C2 C3 U1 -120.96(16) 3_666 . . . ?
U1 C2 C3 C1 -57.0(5) 3_666 . . 3_666 ?
U1 C2 C3 C1 64.0(5) . . . 3_666 ?
O1 C4 C5 C6 -176.0(5) . . . . ?
O1 C4 C5 C10 3.3(8) . . . . ?
O1 C4 C9 C8 176.0(5) . . . . ?
O1 C4 C9 C18 -3.9(8) . . . . ?
N1 C19 C20 N2 -54.4(7) . . . . ?
N2 C22 C23 C24 -143.5(5) . . . . ?
N3 C25 C26 N4 49.3(8) . . . . ?
N3 C31 C32 C33 -108.6(6) . . . . ?
N3 C31 C32 C37 78.0(7) . . . . ?
N4 C28 C29 C30 68.3(8) . . . . ?
C1 C2 C3 U1 61.7(5) . . . 3_666 ?
C1 C2 C3 U1 -59.3(5) . . . . ?
C1 C2 C3 C1 4.7(9) . . . 3_666 ?
C3 C1 C2 U1 -63.4(5) 3_666 . . . ?
C3 C1 C2 U1 57.8(5) 3_666 . . 3_666 ?
C3 C1 C2 C3 -4.8(10) 3_666 . . . ?
C4 C5 C6 C7 -1.0(9) . . . . ?
C4 C5 C10 C11 -67.2(7) . . . . ?
C4 C5 C10 C12 55.2(7) . . . . ?
C4 C5 C10 C13 174.9(5) . . . . ?
C4 C9 C18 N1 60.9(7) . . . . ?
C5 C4 C9 C8 -2.6(8) . . . . ?
C5 C4 C9 C18 177.5(5) . . . . ?
C5 C6 C7 C8 -0.8(9) . . . . ?
C5 C6 C7 C14 175.9(6) . . . . ?
C6 C5 C10 C11 112.1(6) . . . . ?
C6 C5 C10 C12 -125.6(6) . . . . ?
C6 C5 C10 C13 -5.8(8) . . . . ?
C6 C7 C8 C9 0.9(8) . . . . ?
C6 C7 C14 C15 173.9(7) . . . . ?
C6 C7 C14 C16 -63.2(8) . . . . ?
C6 C7 C14 C17 52.5(9) . . . . ?
C7 C8 C9 C4 0.8(9) . . . . ?
C7 C8 C9 C18 -179.3(5) . . . . ?
C8 C7 C14 C15 -9.6(9) . . . . ?
C8 C7 C14 C16 113.2(8) . . . . ?
C8 C7 C14 C17 -131.0(7) . . . . ?
C8 C9 C18 N1 -119.0(6) . . . . ?
C9 C4 C5 C6 2.7(8) . . . . ?
C9 C4 C5 C10 -178.1(5) . . . . ?
C10 C5 C6 C7 179.7(6) . . . . ?
C14 C7 C8 C9 -175.8(6) . . . . ?
C18 N1 C19 C20 -111.1(5) . . . . ?
C18 N1 C30 C29 -70.3(7) . . . . ?
C19 N1 C18 C9 50.5(7) . . . . ?
C19 N1 C30 C29 53.1(7) . . . . ?
C20 N2 C22 C23 177.4(5) . . . . ?
C21 N2 C20 C19 -172.6(5) . . . . ?
C21 N2 C22 C23 -66.7(7) . . . . ?
C22 N2 C20 C19 -55.0(7) . . . . ?
C22 C23 C24 N3 68.5(7) . . . . ?
C24 N3 C25 C26 58.1(7) . . . . ?
C24 N3 C31 C32 178.7(5) . . . . ?
C25 N3 C24 C23 -161.9(5) . . . . ?
C25 N3 C31 C32 54.2(6) . . . . ?
C26 N4 C28 C29 -147.9(6) . . . . ?
C27 N4 C26 C25 -160.9(6) . . . . ?
C27 N4 C28 C29 87.2(7) . . . . ?
C28 N4 C26 C25 73.4(7) . . . . ?
C28 C29 C30 N1 -153.2(6) . . . . ?
C30 N1 C18 C9 174.3(5) . . . . ?
C30 N1 C19 C20 126.3(5) . . . . ?
C31 N3 C24 C23 74.6(6) . . . . ?
C31 N3 C25 C26 -179.5(5) . . . . ?
C31 C32 C33 C34 -172.9(6) . . . . ?
C31 C32 C37 O2 -3.8(9) . . . . ?
C31 C32 C37 C36 177.1(5) . . . . ?
C32 C33 C34 C35 -3.6(10) . . . . ?
C32 C33 C34 C38 177.1(6) . . . . ?
C33 C32 C37 O2 -177.1(5) . . . . ?
C33 C32 C37 C36 3.9(9) . . . . ?
C33 C34 C35 C36 2.1(10) . . . . ?
C33 C34 C38 C39 57.2(9) . . . . ?
C33 C34 C38 C40 172.0(7) . . . . ?
C33 C34 C38 C41 -62.0(10) . . . . ?
C33 C34 C38 C47 -118.3(16) . . . . ?
C33 C34 C38 C46 123.8(18) . . . . ?
C33 C34 C38 C48 -4.7(18) . . . . ?
C34 C35 C36 C37 2.1(10) . . . . ?
C34 C35 C36 C42 -177.9(6) . . . . ?
C35 C34 C38 C39 -122.1(8) . . . . ?
C35 C34 C38 C40 -7.3(11) . . . . ?
C35 C34 C38 C41 118.7(8) . . . . ?
C35 C34 C38 C47 62.4(16) . . . . ?
C35 C34 C38 C46 -55.5(18) . . . . ?
C35 C34 C38 C48 176.0(18) . . . . ?
C35 C36 C37 O2 175.8(5) . . . . ?
C35 C36 C37 C32 -5.1(9) . . . . ?
C35 C36 C42 C43 0.8(9) . . . . ?
C35 C36 C42 C44 -119.6(6) . . . . ?
C35 C36 C42 C45 119.9(7) . . . . ?
C37 C32 C33 C34 0.7(9) . . . . ?
C37 C36 C42 C43 -179.2(6) . . . . ?
C37 C36 C42 C44 60.4(8) . . . . ?
C37 C36 C42 C45 -60.0(7) . . . . ?
C38 C34 C35 C36 -178.6(7) . . . . ?
C42 C36 C37 O2 -4.2(9) . . . . ?
C42 C36 C37 C32 174.9(5) . . . . ?

loop_
_twin_individual_id
_twin_individual_mass_fraction_refined
_oxdiff_twin_reflns_isolated
_oxdiff_twin_reflns_overlapped
_twin_individual_twin_lattice_type
_twin_individual_twin_matrix_11
_twin_individual_twin_matrix_12
_twin_individual_twin_matrix_13
_twin_individual_twin_matrix_21
_twin_individual_twin_matrix_22
_twin_individual_twin_matrix_23
_twin_individual_twin_matrix_31
_twin_individual_twin_matrix_32
_twin_individual_twin_matrix_33
1 0.5072 47993 20468 ref 1.0000 0.0000 0.0000 0.0000 1.0000 0.0000 0.0000 0.0000 1.0000
2 0.1763 0 5052 nmt 0.9942 0.0075 -0.0152 -0.0474 1.0005 -0.0287 0.1071 0.0440 1.0033
3 0.0887 0 2016 nmt 0.0191 0.2846 0.3000 -0.6345 -0.7634 0.4239 2.5496 -0.4030 0.1805
4 0.2278 0 16577 nmt -1.0000 -0.0137 -0.0008 -0.0569 1.0006 -0.0020 0.0054 0.0000 -0.9998

loop_
_exptl_oxdiff_crystal_face_indexfrac_h
_exptl_oxdiff_crystal_face_indexfrac_k
_exptl_oxdiff_crystal_face_indexfrac_l
_exptl_oxdiff_crystal_face_x
_exptl_oxdiff_crystal_face_y
_exptl_oxdiff_crystal_face_z
1.9995 1.0008 1.0006 0.3258 -0.0019 -0.0708
-0.0005 1.9994 -1.0007 -0.0171 -0.0175 -0.1577
-0.0005 0.9998 1.9991 0.0410 0.1246 -0.0448
0.1265 -13.1339 3.7186 0.0747 -0.0419 0.9963
0.9997 0.0005 2.0002 0.1919 0.0701 0.0210
-1.1642 -13.1255 2.5533 -0.1450 -0.0566 0.9878
-0.0001 0.0000 0.9998 0.0198 0.0533 0.0136
0.0001 -0.0000 -0.9998 -0.0198 -0.0533 -0.0136
-4.7532 0.0278 12.8499 -0.4690 0.8597 0.2024
1.0008 -1.9990 -1.9980 0.1100 -0.1790 0.1107
-0.4286 13.1145 -3.5825 -0.1180 0.0598 -0.9912
0.5543 -12.1167 -7.4553 -0.0804 -0.6352 0.7682
5.1950 -0.8491 -11.4690 0.5625 -0.8170 -0.1271
0.4246 -8.8526 12.7125 0.3045 0.5036 0.8085
-1.3116 -10.3124 -10.0333 -0.4132 -0.6720 0.6145
-0.7680 -8.0963 13.7293 0.1441 0.6151 0.7752
-2.0002 0.9987 -0.0017 -0.3033 0.0910 -0.0597
-3.4745 1.8721 -13.1727 -0.7878 -0.5417 -0.2929

loop_
_smtbx_masks_void_nr
_smtbx_masks_void_average_x
_smtbx_masks_void_average_y
_smtbx_masks_void_average_z
_smtbx_masks_void_volume
_smtbx_masks_void_count_electrons
_smtbx_masks_void_content
1 -0.463 0.000 0.500 778.2 174.8 '3.6 C7H8'
2 -0.739 0.500 0.000 778.2 174.8 '3.6 C7H8'
